data_7203378
loop_
_publ_author_name
'Fernando S. Delgado'
'Catalina Ruiz-P\'erez'
'Joaqu\'in Sanchiz'
'Francesc Lloret'
'Miguel Julve'

_publ_section_title
;
 Versatile supramolecular self-assembly. Part I. Network formation and
 magnetic behaviour of the alkaline salts of the
 bis(malonate)cuprate(<small>II</small>) anion
;
_journal_issue 7
_journal_name_full CrystEngComm
_journal_page_first 507
_journal_paper_doi 10.1039/b603374a
_journal_volume 8
_journal_year 2006
_chemical_formula_sum 'C6 H10 Cu K2 O11'
_chemical_formula_weight 399.88
_chemical_name_systematic
;
?
;
_space_group_IT_number 60
_symmetry_cell_setting orthorhombic
_symmetry_Int_Tables_number 60
_symmetry_space_group_name_Hall '-P 2n 2ab'
_symmetry_space_group_name_H-M 'P b c n'
_atom_sites_solution_hydrogens difmap
_atom_sites_solution_primary direct
_atom_sites_solution_secondary difmap
_audit_creation_method SHELXL-97
_cell_angle_alpha 90.00
_cell_angle_beta 90.00
_cell_angle_gamma 90.00
_cell_formula_units_Z 4
_cell_length_a 7.3985(7)
_cell_length_b 18.830(2)
_cell_length_c 9.3201(9)
_cell_measurement_temperature 293(2)
_cell_volume 1298.4(2)
_computing_cell_refinement 'Dirax/lsq (Duisenberg & Schreurs, 1989-2000)'
_computing_data_collection 'Collect (Nonius BV, 1997-2000)'
_computing_data_reduction 'EvalCCD (Duisenberg & Schreurs 1990-2000)'
_computing_molecular_graphics 'Ortep-3 for Windows (Farrugia, 1997)'
_computing_publication_material 'WinGX publication routines (Farrugia, 1999)'
_computing_structure_refinement 'SHELXL-97 (Sheldrick, 1997)'
_computing_structure_solution 'SHELXS-97 (Sheldrick, 1997)'
_diffrn_ambient_temperature 293(2)
_diffrn_detector 'CCD plate'
_diffrn_detector_area_resol_mean 9
_diffrn_measured_fraction_theta_full 0.958
_diffrn_measured_fraction_theta_max 0.958
_diffrn_measurement_device '95mm CCD camera on \k-goniostat'
_diffrn_measurement_device_type KappaCCD
_diffrn_measurement_method 'CCD rotation images, thick slices'
_diffrn_radiation_monochromator graphite
_diffrn_radiation_source 'fine-focus sealed tube'
_diffrn_radiation_type MoK\a
_diffrn_radiation_wavelength 0.71069
_diffrn_reflns_av_R_equivalents 0.0278
_diffrn_reflns_av_sigmaI/netI 0.0249
_diffrn_reflns_limit_h_max 10
_diffrn_reflns_limit_h_min -8
_diffrn_reflns_limit_k_max 25
_diffrn_reflns_limit_k_min -25
_diffrn_reflns_limit_l_max 12
_diffrn_reflns_limit_l_min -10
_diffrn_reflns_number 8013
_diffrn_reflns_theta_full 29.12
_diffrn_reflns_theta_max 29.12
_diffrn_reflns_theta_min 6.46
_exptl_absorpt_coefficient_mu 2.376
_exptl_absorpt_correction_type multi-scan
_exptl_absorpt_process_details '(SADABS, Sheldrick, Bruker, 2000)'
_exptl_crystal_colour blue
_exptl_crystal_density_diffrn 2.046
_exptl_crystal_density_method 'not measured'
_exptl_crystal_description prism
_exptl_crystal_F_000 804
_exptl_crystal_size_max 0.62
_exptl_crystal_size_mid 0.34
_exptl_crystal_size_min 0.20
_refine_diff_density_max 0.484
_refine_diff_density_min -0.304
_refine_diff_density_rms 0.068
_refine_ls_extinction_coef 0.0116(12)
_refine_ls_extinction_expression Fc^*^=kFc[1+0.001xFc^2^\l^3^/sin(2\q)]^-1/4^
_refine_ls_extinction_method SHELXL
_refine_ls_goodness_of_fit_ref 1.076
_refine_ls_hydrogen_treatment refall
_refine_ls_matrix_type full
_refine_ls_number_parameters 102
_refine_ls_number_reflns 1683
_refine_ls_number_restraints 0
_refine_ls_restrained_S_all 1.076
_refine_ls_R_factor_all 0.0590
_refine_ls_R_factor_gt 0.0341
_refine_ls_shift/su_max 0.000
_refine_ls_shift/su_mean 0.000
_refine_ls_structure_factor_coef Fsqd
_refine_ls_weighting_details 'calc w=1/[\s^2^(Fo^2^)+(0.0461P)^2^+0.7063P] where P=(Fo^2^+2Fc^2^)/3'
_refine_ls_weighting_scheme calc
_refine_ls_wR_factor_gt 0.0889
_refine_ls_wR_factor_ref 0.0981
_reflns_number_gt 1187
_reflns_number_total 1683
_reflns_threshold_expression >2sigma(I)
_cod_data_source_file b603374a.txt
_cod_data_source_block compound3
_cod_depositor_comments
;
The following automatic conversions were performed:
'_exptl_absorpt_correction_type' value 'Multi-scan' changed to
'multi-scan' according to
'/home/saulius/struct/CIF-dictionaries/cif_core.dic' dictionary named
'cif_core.dic' version 2.4.1 from 2010-06-29.

Automatic conversion script
Id: cif_fix_enum 1527 2010-12-29 10:47:43Z saulius 
;
_cod_database_code 7203378

loop_
_symmetry_equiv_pos_as_xyz
'x, y, z'
'-x+1/2, -y+1/2, z+1/2'
'x+1/2, -y+1/2, -z'
'-x, y, -z+1/2'
'-x, -y, -z'
'x-1/2, y-1/2, -z-1/2'
'-x-1/2, y-1/2, z'
'x, -y, z-1/2'

loop_
_atom_site_label
_atom_site_type_symbol
_atom_site_fract_x
_atom_site_fract_y
_atom_site_fract_z
_atom_site_U_iso_or_equiv
_atom_site_adp_type
_atom_site_occupancy
_atom_site_symmetry_multiplicity
_atom_site_calc_flag
_atom_site_refinement_flags
_atom_site_disorder_assembly
_atom_site_disorder_group
Cu1 Cu 0.0000 -0.300253(17) 0.2500 0.02987(18) Uani 1 2 d S . .
K1 K 0.0000 -0.09363(4) 0.2500 0.0298(2) Uani 1 2 d S . .
K2 K 0.0000 -0.50166(4) 0.2500 0.0448(3) Uani 1 2 d S . .
C1 C 0.1426(3) -0.23438(10) 0.5039(2) 0.0220(5) Uani 1 1 d . . .
C2 C 0.1125(4) -0.30531(11) 0.5761(2) 0.0244(5) Uani 1 1 d . . .
C3 C 0.1610(3) -0.37094(11) 0.4909(2) 0.0245(5) Uani 1 1 d . . .
O1 O 0.0944(2) -0.22600(8) 0.37361(16) 0.0292(4) Uani 1 1 d . . .
O2 O 0.1207(2) -0.37422(8) 0.35872(15) 0.0288(4) Uani 1 1 d . . .
O3 O 0.2117(3) -0.18658(8) 0.57635(18) 0.0367(5) Uani 1 1 d . . .
O4 O 0.2352(3) -0.42036(9) 0.55588(19) 0.0428(5) Uani 1 1 d . . .
O1W O 0.0000 0.05421(17) 0.2500 0.0737(11) Uani 1 2 d S . .
O2W O -0.2296(3) -0.55791(9) 0.0564(2) 0.0438(5) Uani 1 1 d . . .
H1 H -0.015(4) -0.3074(12) 0.591(3) 0.029(7) Uiso 1 1 d . . .
H2 H 0.180(3) -0.3059(11) 0.665(3) 0.019(6) Uiso 1 1 d . . .

loop_
_atom_site_aniso_label
_atom_site_aniso_U_11
_atom_site_aniso_U_22
_atom_site_aniso_U_33
_atom_site_aniso_U_23
_atom_site_aniso_U_13
_atom_site_aniso_U_12
Cu1 0.0543(3) 0.0144(2) 0.0209(2) 0.000 -0.01628(18) 0.000
K1 0.0317(4) 0.0283(4) 0.0293(4) 0.000 0.0063(3) 0.000
K2 0.0667(6) 0.0230(4) 0.0447(5) 0.000 -0.0178(4) 0.000
C1 0.0288(13) 0.0179(10) 0.0191(10) -0.0031(8) -0.0004(9) -0.0004(9)
C2 0.0338(14) 0.0232(10) 0.0160(10) 0.0013(8) -0.0019(10) -0.0015(10)
C3 0.0289(13) 0.0195(9) 0.0250(11) 0.0018(8) -0.0063(9) -0.0011(9)
O1 0.0490(11) 0.0184(7) 0.0201(8) 0.0010(6) -0.0089(7) -0.0034(7)
O2 0.0474(10) 0.0203(7) 0.0189(8) -0.0016(6) -0.0095(7) 0.0034(7)
O3 0.0578(12) 0.0251(8) 0.0272(9) -0.0054(7) -0.0095(8) -0.0101(8)
O4 0.0675(14) 0.0254(8) 0.0355(10) 0.0005(8) -0.0246(9) 0.0099(9)
O1W 0.104(3) 0.0392(16) 0.077(2) 0.000 -0.014(2) 0.000
O2W 0.0552(13) 0.0324(10) 0.0437(11) -0.0008(8) -0.0081(9) -0.0014(9)

loop_
_atom_type_symbol
_atom_type_description
_atom_type_scat_dispersion_real
_atom_type_scat_dispersion_imag
_atom_type_scat_source
C C 0.0033 0.0016 'International Tables Vol C Tables 4.2.6.8 and 6.1.1.4'
H H 0.0000 0.0000 'International Tables Vol C Tables 4.2.6.8 and 6.1.1.4'
Cu Cu 0.3201 1.2651 'International Tables Vol C Tables 4.2.6.8 and 6.1.1.4'
K K 0.2009 0.2494 'International Tables Vol C Tables 4.2.6.8 and 6.1.1.4'
O O 0.0106 0.0060 'International Tables Vol C Tables 4.2.6.8 and 6.1.1.4'

loop_
_geom_angle_atom_site_label_1
_geom_angle_atom_site_label_2
_geom_angle_atom_site_label_3
_geom_angle
_geom_angle_site_symmetry_1
_geom_angle_site_symmetry_3
_geom_angle_publ_flag
O2 Cu1 O2 88.23(9) 4 . ?
O2 Cu1 O1 172.95(7) 4 . ?
O2 Cu1 O1 92.38(6) . . ?
O2 Cu1 O1 92.38(6) 4 4 ?
O2 Cu1 O1 172.95(7) . 4 ?
O1 Cu1 O1 87.88(9) . 4 ?
O3 Cu1 O1 97.94(6) 2_544 . ?
O3 Cu1 O2 83.29(6) 2_544 . ?
O3 Cu1 O1 89.70(6) 2_544 4 ?
O3 Cu1 O2 89.11(6) 2_544 4 ?
O3 Cu1 O3 169.42(6) 2_544 3_446 ?
O3 Cu1 O1 89.70(6) 3_446 . ?
O3 Cu1 O2 89.11(6) 3_446 . ?
O3 Cu1 O1 97.94(6) 3_446 4 ?
O3 Cu1 O2 83.29(6) 3_446 4 ?
O4 K1 O4 168.71(8) 2_544 3_446 ?
O4 K1 O2W 83.57(6) 2_544 6_666 ?
O4 K1 O2W 93.68(6) 3_446 6_666 ?
O4 K1 O2W 93.68(6) 2_544 7_565 ?
O4 K1 O2W 83.57(6) 3_446 7_565 ?
O2W K1 O2W 151.96(8) 6_666 7_565 ?
O4 K1 O1W 84.36(4) 2_544 . ?
O4 K1 O1W 84.36(4) 3_446 . ?
O2W K1 O1W 75.98(4) 6_666 . ?
O2W K1 O1W 75.98(4) 7_565 . ?
O4 K1 O1 89.56(5) 2_544 4 ?
O4 K1 O1 100.41(5) 3_446 4 ?
O2W K1 O1 130.92(5) 6_666 4 ?
O2W K1 O1 76.78(5) 7_565 4 ?
O1W K1 O1 151.61(3) . 4 ?
O4 K1 O1 100.41(5) 2_544 . ?
O4 K1 O1 89.56(5) 3_446 . ?
O2W K1 O1 76.78(5) 6_666 . ?
O2W K1 O1 130.92(5) 7_565 . ?
O1W K1 O1 151.61(3) . . ?
O1 K1 O1 56.79(6) 4 . ?
O2W K2 O2W 133.71(8) . 4 ?
O2W K2 O2 142.49(5) . . ?
O2W K2 O2 83.79(5) 4 . ?
O2W K2 O2 83.79(5) . 4 ?
O2W K2 O2 142.49(5) 4 4 ?
O2 K2 O2 58.74(6) . 4 ?
O2W K2 O4 80.84(6) . 5_546 ?
O2W K2 O4 76.24(6) 4 5_546 ?
O2 K2 O4 113.90(5) . 5_546 ?
O2 K2 O4 118.35(5) 4 5_546 ?
O2W K2 O4 76.24(6) . 8_545 ?
O2W K2 O4 80.84(6) 4 8_545 ?
O2 K2 O4 118.35(5) . 8_545 ?
O2 K2 O4 113.90(5) 4 8_545 ?
O4 K2 O4 119.35(8) 5_546 8_545 ?
O3 C1 O1 123.07(19) . . ?
O3 C1 C2 117.47(19) . . ?
O1 C1 C2 119.45(17) . . ?
C1 C2 C3 116.96(18) . . ?
O4 C3 O2 122.9(2) . . ?
O4 C3 C2 117.55(19) . . ?
O2 C3 C2 119.56(18) . . ?
C1 O1 Cu1 125.20(13) . . ?
C1 O1 K1 124.40(12) . . ?
Cu1 O1 K1 107.66(6) . . ?
C3 O2 Cu1 125.48(14) . . ?
C3 O2 K2 118.42(13) . . ?
Cu1 O2 K2 106.52(6) . . ?
C3 O4 K1 125.47(15) . 2_545 ?
C3 O4 K2 114.73(17) . 5_546 ?
K1 O4 K2 93.85(5) 2_545 5_546 ?
K2 O2W K1 96.57(6) . 6_556 ?

loop_
_geom_bond_atom_site_label_1
_geom_bond_atom_site_label_2
_geom_bond_distance
_geom_bond_site_symmetry_2
_geom_bond_publ_flag
Cu1 O2 1.9400(15) 4 ?
Cu1 O2 1.9400(15) . ?
Cu1 O1 1.9417(15) . ?
Cu1 O1 1.9417(15) 4 ?
Cu1 O3 2.689(2) 2_544 ?
Cu1 O3 2.689(2) 3_446 ?
K1 O4 2.6795(18) 2_544 ?
K1 O4 2.6795(18) 3_446 ?
K1 O2W 2.777(2) 6_666 ?
K1 O2W 2.777(2) 7_565 ?
K1 O1W 2.784(3) . ?
K1 O1 2.8334(16) 4 ?
K1 O1 2.8334(16) . ?
K2 O2W 2.6947(19) . ?
K2 O2W 2.6947(19) 4 ?
K2 O2 2.7535(16) . ?
K2 O2 2.7535(16) 4 ?
K2 O4 2.908(2) 5_546 ?
K2 O4 2.908(2) 8_545 ?
C1 O1 1.275(2) . ?
C1 O3 1.236(2) . ?
C1 C2 1.512(3) . ?
C2 C3 1.512(3) . ?
C3 O2 1.269(3) . ?
C3 O4 1.239(3) . ?
O4 K1 2.6795(18) 2_545 ?
O4 K2 2.908(2) 5_546 ?
O2W K1 2.777(2) 6_556 ?
